data_7701618
loop_
_publ_author_name
'Pammer, Frank'
'Schepper, Jonas'
'Gl\"ockler, Johannes'
'Sun, Yu'
'Orthaber, Andreas'

_publ_section_title
;
 Expansion of the scope of alkylboryl-bridged N \\rightarrow B-ladder
 boranes: new substituents and alternative substrates.
;
_journal_issue 27
_journal_name_full 'Dalton transactions (Cambridge, England : 2003)'
_journal_page_first 10298
_journal_page_last 10312
_journal_paper_doi 10.1039/c9dt01555h
_journal_volume 48
_journal_year 2019
_chemical_formula_sum 'C15 H16 B Br2 N'
_chemical_formula_weight 380.92
_space_group_crystal_system tetragonal
_space_group_IT_number 86
_space_group_name_Hall '-P 4bc'
_space_group_name_H-M_alt 'P 42/n :2'
_atom_sites_solution_hydrogens geom
_atom_sites_solution_primary direct
_atom_sites_solution_secondary difmap
_audit_creation_method SHELXL-2014/7
_audit_update_record
;
2019-02-27 deposited with the CCDC.	2019-06-10 downloaded from the CCDC.
;
_cell_angle_alpha 90
_cell_angle_beta 90
_cell_angle_gamma 90
_cell_formula_units_Z 8
_cell_length_a 17.0555(1)
_cell_length_b 17.0555(1)
_cell_length_c 10.2235(1)
_cell_measurement_reflns_used 12020
_cell_measurement_temperature 150(2)
_cell_measurement_theta_max 74.0080
_cell_measurement_theta_min 3.6450
_cell_volume 2973.91(4)
_computing_cell_refinement 'CrysAlisPro 1.171.38.43f (Rigaku OD, 2015)'
_computing_data_collection 'CrysAlisPro 1.171.38.43f (Rigaku OD, 2015)'
_computing_data_reduction 'CrysAlisPro 1.171.38.43f (Rigaku OD, 2015)'
_computing_structure_refinement 'SHELXL-2014/7 (Sheldrick, 2014)'
_computing_structure_solution 'SIR92 (Giacovazzo et al., 1994)'
_diffrn_ambient_temperature 150(2)
_diffrn_detector_area_resol_mean 10.3385
_diffrn_measured_fraction_theta_full 1.000
_diffrn_measured_fraction_theta_max 0.994
_diffrn_measurement_device_type 'SuperNova, Dual, Cu at zero, Atlas'
_diffrn_measurement_method '\w scans'
_diffrn_radiation_type 'Cu K\a'
_diffrn_radiation_wavelength 1.54184
_diffrn_reflns_av_R_equivalents 0.0309
_diffrn_reflns_av_unetI/netI 0.0153
_diffrn_reflns_Laue_measured_fraction_full 1.000
_diffrn_reflns_Laue_measured_fraction_max 0.994
_diffrn_reflns_limit_h_max 21
_diffrn_reflns_limit_h_min -20
_diffrn_reflns_limit_k_max 21
_diffrn_reflns_limit_k_min -20
_diffrn_reflns_limit_l_max 12
_diffrn_reflns_limit_l_min -12
_diffrn_reflns_number 20631
_diffrn_reflns_point_group_measured_fraction_full 1.000
_diffrn_reflns_point_group_measured_fraction_max 0.994
_diffrn_reflns_theta_full 67.684
_diffrn_reflns_theta_max 74.193
_diffrn_reflns_theta_min 3.665
_diffrn_source 'micro-focus sealed X-ray tube'
_exptl_absorpt_coefficient_mu 6.772
_exptl_absorpt_correction_T_max 1.00000
_exptl_absorpt_correction_T_min 0.71502
_exptl_absorpt_correction_type multi-scan
_exptl_absorpt_process_details
;
CrysAlisPro 1.171.38.43f (Rigaku Oxford Diffraction, 2015)
Empirical absorption correction using spherical harmonics,
 implemented in SCALE3 ABSPACK scaling algorithm.
;
_exptl_crystal_colour colorless
_exptl_crystal_density_diffrn 1.702
_exptl_crystal_description 'transparent prism'
_exptl_crystal_F_000 1504
_exptl_crystal_size_max 0.196
_exptl_crystal_size_mid 0.138
_exptl_crystal_size_min 0.128
_refine_diff_density_max 0.466
_refine_diff_density_min -0.678
_refine_diff_density_rms 0.063
_refine_ls_extinction_method none
_refine_ls_goodness_of_fit_ref 1.051
_refine_ls_hydrogen_treatment constr
_refine_ls_matrix_type full
_refine_ls_number_parameters 174
_refine_ls_number_reflns 3017
_refine_ls_number_restraints 0
_refine_ls_restrained_S_all 1.051
_refine_ls_R_factor_all 0.0243
_refine_ls_R_factor_gt 0.0219
_refine_ls_shift/su_max 0.002
_refine_ls_shift/su_mean 0.000
_refine_ls_structure_factor_coef Fsqd
_refine_ls_weighting_details 'w=1/[\s^2^(Fo^2^)+(0.0260P)^2^+2.3308P] where P=(Fo^2^+2Fc^2^)/3'
_refine_ls_weighting_scheme calc
_refine_ls_wR_factor_gt 0.0539
_refine_ls_wR_factor_ref 0.0553
_reflns_Friedel_coverage 0.000
_reflns_number_gt 2811
_reflns_number_total 3017
_reflns_threshold_expression 'I > 2\s(I)'
_cod_data_source_file c9dt01555h2.cif
_cod_data_source_block shelx_CCDC1
_cod_original_cell_volume 2973.91(5)
_cod_original_sg_symbol_H-M 'P 42/n'
_cod_database_code 7701618
_shelx_shelxl_version_number 2014/7
_shelx_space_group_comment
;
The symmetry employed for this shelxl refinement is uniquely defined
by the following loop, which should always be used as a source of
symmetry information in preference to the above space-group names.
They are only intended as comments.
;
_shelx_estimated_absorpt_t_min 0.350
_shelx_estimated_absorpt_t_max 0.478

loop_
_space_group_symop_operation_xyz
'x, y, z'
'-x+1/2, -y+1/2, z'
'-y, x+1/2, z+1/2'
'y+1/2, -x, z+1/2'
'-x, -y, -z'
'x-1/2, y-1/2, -z'
'y, -x-1/2, -z-1/2'
'-y-1/2, x, -z-1/2'

loop_
_atom_site_label
_atom_site_type_symbol
_atom_site_fract_x
_atom_site_fract_y
_atom_site_fract_z
_atom_site_U_iso_or_equiv
_atom_site_adp_type
_atom_site_occupancy
_atom_site_site_symmetry_order
_atom_site_calc_flag
_atom_site_refinement_flags_posn
_atom_site_refinement_flags_adp
C1 C 0.52206(12) 0.36355(12) 0.51193(19) 0.0261(4) Uani 1 1 d . .
H1 H 0.5496 0.4084 0.4814 0.031 Uiso 1 1 calc R U
C2 C 0.50253(13) 0.30573(13) 0.4237(2) 0.0294(4) Uani 1 1 d . .
H2 H 0.5169 0.3101 0.3342 0.035 Uiso 1 1 calc R U
C3 C 0.46147(12) 0.24125(12) 0.46855(19) 0.0263(4) Uani 1 1 d . .
H3 H 0.4482 0.1998 0.4105 0.032 Uiso 1 1 calc R U
C4 C 0.44001(11) 0.23770(11) 0.59868(19) 0.0219(4) Uani 1 1 d . .
H4 H 0.4104 0.1942 0.6291 0.026 Uiso 1 1 calc R U
C5 C 0.46100(10) 0.29659(10) 0.68594(18) 0.0179(4) Uani 1 1 d . .
C6 C 0.43851(10) 0.29404(10) 0.82591(18) 0.0178(3) Uani 1 1 d . .
C7 C 0.37704(11) 0.24465(11) 0.86586(19) 0.0217(4) Uani 1 1 d . .
H7 H 0.3511 0.2128 0.8032 0.026 Uiso 1 1 calc R U
C8 C 0.35397(11) 0.24195(11) 0.9951(2) 0.0256(4) Uani 1 1 d . .
H8 H 0.3134 0.2072 1.0214 0.031 Uiso 1 1 calc R U
C9 C 0.38988(12) 0.28986(12) 1.08658(19) 0.0255(4) Uani 1 1 d . .
H9 H 0.3729 0.2893 1.1751 0.031 Uiso 1 1 calc R U
C10 C 0.45067(11) 0.33862(11) 1.04843(19) 0.0226(4) Uani 1 1 d . .
H10 H 0.4748 0.3716 1.1115 0.027 Uiso 1 1 calc R U
C11 C 0.47730(10) 0.34034(10) 0.91936(18) 0.0178(3) Uani 1 1 d . .
C12 C 0.54692(10) 0.38954(11) 0.88000(18) 0.0193(4) Uani 1 1 d . .
H12 H 0.5494 0.4345 0.9427 0.023 Uiso 1 1 calc R U
C13 C 0.62576(11) 0.34303(12) 0.8948(2) 0.0261(4) Uani 1 1 d . .
H13 H 0.6689 0.3791 0.8670 0.031 Uiso 1 1 calc R U
C14 C 0.64156(14) 0.32106(15) 1.0374(2) 0.0381(5) Uani 1 1 d . .
H14A H 0.6031 0.2820 1.0660 0.057 Uiso 1 1 calc R U
H14B H 0.6373 0.3680 1.0923 0.057 Uiso 1 1 calc R U
H14C H 0.6945 0.2991 1.0452 0.057 Uiso 1 1 calc R U
C15 C 0.63177(13) 0.26996(15) 0.8098(2) 0.0397(6) Uani 1 1 d . .
H15A H 0.6816 0.2434 0.8272 0.060 Uiso 1 1 calc R U
H15B H 0.6293 0.2850 0.7173 0.060 Uiso 1 1 calc R U
H15C H 0.5882 0.2345 0.8301 0.060 Uiso 1 1 calc R U
N1 N 0.50358(9) 0.35899(9) 0.63999(15) 0.0194(3) Uani 1 1 d . .
Br1 Br 0.62090(2) 0.48837(2) 0.66747(2) 0.03117(7) Uani 1 1 d . .
Br2 Br 0.43450(2) 0.49999(2) 0.74774(2) 0.02319(7) Uani 1 1 d . .
B1 B 0.52955(13) 0.42568(13) 0.7394(2) 0.0205(4) Uani 1 1 d . .

loop_
_atom_site_aniso_label
_atom_site_aniso_U_11
_atom_site_aniso_U_22
_atom_site_aniso_U_33
_atom_site_aniso_U_23
_atom_site_aniso_U_13
_atom_site_aniso_U_12
C1 0.0325(11) 0.0257(10) 0.0202(9) 0.0012(8) 0.0007(8) -0.0039(8)
C2 0.0371(12) 0.0329(11) 0.0183(9) -0.0034(8) 0.0005(8) -0.0003(9)
C3 0.0294(10) 0.0250(10) 0.0246(10) -0.0085(8) -0.0053(8) 0.0015(8)
C4 0.0215(9) 0.0173(9) 0.0269(10) -0.0020(7) -0.0048(7) -0.0008(7)
C5 0.0156(8) 0.0180(8) 0.0202(9) -0.0008(7) -0.0027(7) 0.0021(7)
C6 0.0160(8) 0.0159(8) 0.0213(9) 0.0016(7) -0.0021(7) 0.0020(7)
C7 0.0191(9) 0.0175(9) 0.0284(10) -0.0001(7) -0.0025(7) -0.0006(7)
C8 0.0193(9) 0.0243(10) 0.0331(11) 0.0064(8) 0.0025(8) -0.0010(7)
C9 0.0263(10) 0.0279(10) 0.0224(10) 0.0055(8) 0.0035(8) 0.0038(8)
C10 0.0238(9) 0.0240(9) 0.0200(9) 0.0006(7) -0.0031(7) 0.0016(7)
C11 0.0161(8) 0.0172(8) 0.0200(9) 0.0012(7) -0.0024(7) 0.0027(6)
C12 0.0177(8) 0.0203(9) 0.0200(9) -0.0027(7) -0.0024(7) -0.0028(7)
C13 0.0173(9) 0.0307(10) 0.0304(11) -0.0072(8) -0.0049(8) -0.0015(8)
C14 0.0325(12) 0.0461(14) 0.0358(12) -0.0090(10) -0.0128(10) 0.0151(10)
C15 0.0242(11) 0.0488(14) 0.0462(14) -0.0227(11) -0.0093(10) 0.0133(10)
N1 0.0211(8) 0.0182(7) 0.0188(7) -0.0020(6) -0.0005(6) -0.0019(6)
Br1 0.02871(12) 0.03664(13) 0.02814(12) -0.00287(9) 0.00586(8) -0.01634(9)
Br2 0.02712(11) 0.01837(10) 0.02408(12) 0.00078(7) 0.00124(7) -0.00102(7)
B1 0.0202(10) 0.0199(10) 0.0214(10) -0.0021(8) 0.0018(8) -0.0060(8)

loop_
_atom_type_symbol
_atom_type_description
_atom_type_scat_dispersion_real
_atom_type_scat_dispersion_imag
_atom_type_scat_source
C C 0.0181 0.0091 'International Tables Vol C Tables 4.2.6.8 and 6.1.1.4'
H H 0.0000 0.0000 'International Tables Vol C Tables 4.2.6.8 and 6.1.1.4'
N N 0.0311 0.0180 'International Tables Vol C Tables 4.2.6.8 and 6.1.1.4'
Br Br -0.6763 1.2805 'International Tables Vol C Tables 4.2.6.8 and 6.1.1.4'
B B 0.0090 0.0039 'International Tables Vol C Tables 4.2.6.8 and 6.1.1.4'

loop_
_geom_angle_atom_site_label_1
_geom_angle_atom_site_label_2
_geom_angle_atom_site_label_3
_geom_angle
N1 C1 C2 122.55(19)
N1 C1 H1 118.7
C2 C1 H1 118.7
C1 C2 C3 118.35(19)
C1 C2 H2 120.8
C3 C2 H2 120.8
C4 C3 C2 119.27(18)
C4 C3 H3 120.4
C2 C3 H3 120.4
C3 C4 C5 121.21(18)
C3 C4 H4 119.4
C5 C4 H4 119.4
N1 C5 C4 118.50(17)
N1 C5 C6 119.38(16)
C4 C5 C6 122.12(17)
C11 C6 C7 119.37(17)
C11 C6 C5 121.21(16)
C7 C6 C5 119.42(16)
C8 C7 C6 120.73(18)
C8 C7 H7 119.6
C6 C7 H7 119.6
C7 C8 C9 120.07(18)
C7 C8 H8 120.0
C9 C8 H8 120.0
C8 C9 C10 119.70(18)
C8 C9 H9 120.2
C10 C9 H9 120.2
C9 C10 C11 121.48(18)
C9 C10 H10 119.3
C11 C10 H10 119.3
C10 C11 C6 118.54(17)
C10 C11 C12 121.32(16)
C6 C11 C12 120.13(16)
C11 C12 C13 111.58(15)
C11 C12 B1 108.04(15)
C13 C12 B1 116.27(16)
C11 C12 H12 106.8
C13 C12 H12 106.8
B1 C12 H12 106.8
C15 C13 C14 109.38(19)
C15 C13 C12 114.61(16)
C14 C13 C12 111.53(17)
C15 C13 H13 107.0
C14 C13 H13 107.0
C12 C13 H13 107.0
C13 C14 H14A 109.5
C13 C14 H14B 109.5
H14A C14 H14B 109.5
C13 C14 H14C 109.5
H14A C14 H14C 109.5
H14B C14 H14C 109.5
C13 C15 H15A 109.5
C13 C15 H15B 109.5
H15A C15 H15B 109.5
C13 C15 H15C 109.5
H15A C15 H15C 109.5
H15B C15 H15C 109.5
C1 N1 C5 120.06(16)
C1 N1 B1 120.98(16)
C5 N1 B1 118.95(15)
N1 B1 C12 110.64(15)
N1 B1 Br1 111.07(13)
C12 B1 Br1 112.88(13)
N1 B1 Br2 104.33(12)
C12 B1 Br2 110.35(13)
Br1 B1 Br2 107.17(10)

loop_
_geom_bond_atom_site_label_1
_geom_bond_atom_site_label_2
_geom_bond_distance
C1 N1 1.349(2)
C1 C2 1.377(3)
C1 H1 0.9500
C2 C3 1.382(3)
C2 H2 0.9500
C3 C4 1.381(3)
C3 H3 0.9500
C4 C5 1.390(3)
C4 H4 0.9500
C5 N1 1.371(2)
C5 C6 1.482(3)
C6 C11 1.405(2)
C6 C7 1.405(3)
C7 C8 1.380(3)
C7 H7 0.9500
C8 C9 1.384(3)
C8 H8 0.9500
C9 C10 1.385(3)
C9 H9 0.9500
C10 C11 1.396(3)
C10 H10 0.9500
C11 C12 1.509(2)
C12 C13 1.568(3)
C12 B1 1.591(3)
C12 H12 1.0000
C13 C15 1.523(3)
C13 C14 1.529(3)
C13 H13 1.0000
C14 H14A 0.9800
C14 H14B 0.9800
C14 H14C 0.9800
C15 H15A 0.9800
C15 H15B 0.9800
C15 H15C 0.9800
N1 B1 1.589(3)
Br1 B1 2.028(2)
Br2 B1 2.059(2)
